data_2243966
loop_
_publ_author_name
'Clerc, Arnaud'
'Saffon-Merceron, Nathalie'
'Monot, Julien'
'Martin Vaca, Blanca'
'Bourissou, Didier'

_publ_section_title
;
 Crystal structure of a dicationic Pd^II^ dimer containing a
 2-[(diisopropylphosphanyl)methyl]quinoline-8-thiolate pincer ligand
;
_journal_coeditor_code ZQ2270
_journal_issue 1
_journal_name_full 'Acta Crystallographica Section E'
_journal_page_first 18
_journal_page_last 22
_journal_paper_doi 10.1107/S2056989021012561
_journal_volume 78
_journal_year 2022
_chemical_formula_iupac '[Pd2 (C32 H42 N2 P2 S2)] (Sb F6)2 , C H2 Cl2'
_chemical_formula_moiety 'C32 H42 N2 P2 Pd2 S2 2+, 2(F6 Sb -), C H2 Cl2'
_chemical_formula_sum 'C33 H44 Cl2 F12 N2 P2 Pd2 S2 Sb2'
_chemical_formula_weight 1349.96
_chemical_name_systematic
;
Bis{2-[(diisopropylphosphanyl)methyl]quinoline-8-thiolato}palladium(II)
bis(hexafluoridoantimonate) dichloromethane monosolvate)
;
_space_group_crystal_system orthorhombic
_space_group_IT_number 61
_space_group_name_Hall '-P 2ac 2ab'
_space_group_name_H-M_alt 'P b c a'
_atom_sites_solution_hydrogens geom
_atom_sites_solution_primary dual
_atom_sites_solution_secondary difmap
_audit_creation_method SHELXL-2018/3
_cell_angle_alpha 90
_cell_angle_beta 90
_cell_angle_gamma 90
_cell_formula_units_Z 8
_cell_length_a 23.5167(19)
_cell_length_b 16.1492(14)
_cell_length_c 24.0414(18)
_cell_measurement_reflns_used 9991
_cell_measurement_temperature 193(2)
_cell_measurement_theta_max 21.96
_cell_measurement_theta_min 2.97
_cell_volume 9130.3(13)
_computing_cell_refinement
;
SAINT (Bruker, 2014)
;
_computing_data_collection
;
APEX2 (Bruker, 2014)
;
_computing_data_reduction
;
SAINT (Bruker, 2014)
;
_computing_molecular_graphics
;
SHELXTL (Sheldrick, 2008) and Mercury (Macrae <i>et al</i>,
2020)
;
_computing_publication_material
;
PLATON (Spek, 2020) and publCIF (Westrip, 2010)
;
_computing_structure_refinement
;
<i>SHELXL2018/3</i> (Sheldrick, 2015b)
;
_computing_structure_solution
;
SHELXT (Sheldrick, 2015a)
;
_diffrn_ambient_temperature 193(2)
_diffrn_measured_fraction_theta_full 0.996
_diffrn_measured_fraction_theta_max 0.994
_diffrn_measurement_device_type 'Bruker Kappa APEXII CCD Quazar'
_diffrn_measurement_method 'Phi and omega scans'
_diffrn_radiation_type MoK\a
_diffrn_radiation_wavelength 0.71073
_diffrn_reflns_av_R_equivalents 0.1223
_diffrn_reflns_av_unetI/netI 0.0630
_diffrn_reflns_limit_h_max 29
_diffrn_reflns_limit_h_min -29
_diffrn_reflns_limit_k_max 20
_diffrn_reflns_limit_k_min -20
_diffrn_reflns_limit_l_max 30
_diffrn_reflns_limit_l_min -30
_diffrn_reflns_number 152552
_diffrn_reflns_theta_full 25.242
_diffrn_reflns_theta_max 26.899
_diffrn_reflns_theta_min 1.903
_diffrn_source 'Incoatec microfocus sealed tube'
_exptl_absorpt_coefficient_mu 2.301
_exptl_absorpt_correction_T_max 0.7283
_exptl_absorpt_correction_T_min 0.6765
_exptl_absorpt_correction_type multi-scan
_exptl_absorpt_process_details
;
(SADABS; Bruker, 2014)
;
_exptl_crystal_colour yellow
_exptl_crystal_density_diffrn 1.964
_exptl_crystal_description plate
_exptl_crystal_F_000 5232
_exptl_crystal_size_max 0.100
_exptl_crystal_size_mid 0.080
_exptl_crystal_size_min 0.040
_refine_diff_density_max 1.496
_refine_diff_density_min -1.066
_refine_ls_extinction_method none
_refine_ls_goodness_of_fit_ref 1.012
_refine_ls_hydrogen_treatment constr
_refine_ls_matrix_type full
_refine_ls_number_parameters 577
_refine_ls_number_reflns 9812
_refine_ls_number_restraints 213
_refine_ls_restrained_S_all 1.143
_refine_ls_R_factor_all 0.0959
_refine_ls_R_factor_gt 0.0458
_refine_ls_shift/su_max 0.002
_refine_ls_shift/su_mean 0.000
_refine_ls_structure_factor_coef Fsqd
_refine_ls_weighting_details 'w=1/[\s^2^(Fo^2^)+(0.0384P)^2^+45.7164P] where P=(Fo^2^+2Fc^2^)/3'
_refine_ls_weighting_scheme calc
_refine_ls_wR_factor_gt 0.0928
_refine_ls_wR_factor_ref 0.1132
_reflns_number_gt 6263
_reflns_number_total 9812
_reflns_threshold_expression 'I > 2\s(I)'
_cod_data_source_file zq2270sup1.cif
_cod_data_source_block I
_cod_database_code 2243966
_shelx_space_group_comment
;
The symmetry employed for this shelxl refinement is uniquely defined
by the following loop, which should always be used as a source of
symmetry information in preference to the above space-group names.
They are only intended as comments.
;
_shelx_estimated_absorpt_t_min 0.803
_shelx_estimated_absorpt_t_max 0.914

loop_
_space_group_symop_operation_xyz
'x, y, z'
'-x+1/2, -y, z+1/2'
'-x, y+1/2, -z+1/2'
'x+1/2, -y+1/2, -z'
'-x, -y, -z'
'x-1/2, y, -z-1/2'
'x, -y-1/2, z-1/2'
'-x-1/2, y-1/2, z'

loop_
_atom_site_type_symbol
_atom_site_label
_atom_site_fract_x
_atom_site_fract_y
_atom_site_fract_z
_atom_site_U_iso_or_equiv
_atom_site_adp_type
_atom_site_calc_flag
_atom_site_occupancy
_atom_site_disorder_assembly
_atom_site_disorder_group
Pd Pd1 0.57179(2) 0.75620(3) 0.64839(2) 0.02433(12) Uani d 1 . .
Pd Pd2 0.45502(2) 0.74339(3) 0.67769(2) 0.02348(12) Uani d 1 . .
P P1 0.61946(7) 0.69467(10) 0.57882(7) 0.0291(4) Uani d 1 . .
P P2 0.37442(7) 0.81155(10) 0.65817(7) 0.0268(4) Uani d 1 . .
S S1 0.51907(7) 0.84184(10) 0.70934(6) 0.0284(4) Uani d 1 . .
S S2 0.52977(7) 0.65162(10) 0.69984(7) 0.0304(4) Uani d 1 . .
N N1 0.5978(2) 0.8622(3) 0.6110(2) 0.0248(11) Uani d 1 . .
N N2 0.4144(2) 0.6430(3) 0.6462(2) 0.0243(11) Uani d 1 . .
C C1 0.6648(3) 0.7812(4) 0.5584(3) 0.0311(15) Uani d 1 . .
H H1A 0.701799 0.776732 0.577766 0.037 Uiso calc 1 . .
H H1B 0.671982 0.778550 0.517885 0.037 Uiso calc 1 . .
C C2 0.6380(3) 0.8623(4) 0.5723(3) 0.0270(14) Uani d 1 . .
C C3 0.5708(3) 0.9343(4) 0.6262(3) 0.0285(14) Uani d 1 . .
C C4 0.5282(3) 0.9334(4) 0.6688(2) 0.0274(14) Uani d 1 . .
C C5 0.5009(3) 1.0053(4) 0.6821(3) 0.0355(16) Uani d 1 . .
H H5 0.472562 1.005157 0.710333 0.043 Uiso calc 1 . .
C C6 0.5141(3) 1.0796(4) 0.6546(3) 0.046(2) Uani d 1 . .
H H6 0.493775 1.128646 0.663638 0.056 Uiso calc 1 . .
C C7 0.5560(3) 1.0825(4) 0.6149(3) 0.0418(18) Uani d 1 . .
H H7 0.565065 1.133373 0.597251 0.050 Uiso calc 1 . .
C C8 0.5854(3) 1.0096(4) 0.6005(3) 0.0328(16) Uani d 1 . .
C C9 0.6293(3) 1.0089(4) 0.5603(3) 0.0352(16) Uani d 1 . .
H H9 0.640761 1.058936 0.542901 0.042 Uiso calc 1 . .
C C10 0.6549(3) 0.9363(4) 0.5467(3) 0.0360(16) Uani d 1 . .
H H10 0.684390 0.935601 0.519667 0.043 Uiso calc 1 . .
C C11 0.6661(3) 0.6081(4) 0.5938(3) 0.0432(19) Uani d 1 . .
H H11 0.641178 0.558737 0.599777 0.052 Uiso calc 1 . .
C C12 0.6989(4) 0.6226(5) 0.6488(3) 0.059(2) Uani d 1 . .
H H12A 0.722728 0.574233 0.656806 0.089 Uiso calc 1 . .
H H12B 0.671824 0.630923 0.679202 0.089 Uiso calc 1 . .
H H12C 0.723057 0.671770 0.645046 0.089 Uiso calc 1 . .
C C13 0.7053(4) 0.5874(5) 0.5455(4) 0.067(3) Uani d 1 . .
H H13A 0.731357 0.633794 0.538993 0.101 Uiso calc 1 . .
H H13B 0.682578 0.577628 0.511957 0.101 Uiso calc 1 . .
H H13C 0.727221 0.537571 0.554384 0.101 Uiso calc 1 . .
C C14 0.5769(3) 0.6701(4) 0.5169(3) 0.0381(17) Uani d 1 . .
H H14 0.603766 0.662319 0.485083 0.046 Uiso calc 1 . .
C C15 0.5379(3) 0.7421(5) 0.5027(3) 0.055(2) Uani d 1 . .
H H15A 0.515430 0.728286 0.469620 0.082 Uiso calc 1 . .
H H15B 0.560770 0.791607 0.495211 0.082 Uiso calc 1 . .
H H15C 0.512291 0.752911 0.534025 0.082 Uiso calc 1 . .
C C16 0.5430(4) 0.5895(5) 0.5238(3) 0.055(2) Uani d 1 . .
H H16A 0.515351 0.596008 0.553935 0.083 Uiso calc 1 . .
H H16B 0.569058 0.544039 0.532664 0.083 Uiso calc 1 . .
H H16C 0.522942 0.577044 0.489023 0.083 Uiso calc 1 . .
C C17 0.3362(3) 0.7327(4) 0.6178(3) 0.0331(16) Uani d 1 . .
H H17A 0.295987 0.731432 0.629853 0.040 Uiso calc 1 . .
H H17B 0.336994 0.748252 0.577947 0.040 Uiso calc 1 . .
C C18 0.3612(3) 0.6488(4) 0.6244(3) 0.0311(15) Uani d 1 . .
C C19 0.3333(3) 0.5775(4) 0.6056(3) 0.0341(16) Uani d 1 . .
H H19 0.295630 0.581288 0.591709 0.041 Uiso calc 1 . .
C C20 0.3598(3) 0.5032(4) 0.6072(3) 0.0351(17) Uani d 1 . .
H H20 0.340085 0.455065 0.595184 0.042 Uiso calc 1 . .
C C21 0.4163(3) 0.4960(4) 0.6265(3) 0.0308(15) Uani d 1 . .
C C22 0.4467(3) 0.4207(4) 0.6265(3) 0.0385(18) Uani d 1 . .
H H22 0.428883 0.371171 0.614199 0.046 Uiso calc 1 . .
C C23 0.5014(4) 0.4194(4) 0.6440(3) 0.0446(19) Uani d 1 . .
H H23 0.522041 0.368879 0.643264 0.053 Uiso calc 1 . .
C C24 0.5279(3) 0.4912(4) 0.6632(3) 0.0383(17) Uani d 1 . .
H H24 0.566472 0.488814 0.675010 0.046 Uiso calc 1 . .
C C25 0.4995(3) 0.5650(4) 0.6654(2) 0.0283(15) Uani d 1 . .
C C26 0.4427(3) 0.5686(4) 0.6464(2) 0.0257(14) Uani d 1 . .
C C27 0.3749(3) 0.9063(4) 0.6176(3) 0.0360(16) Uani d 1 . .
H H27 0.388653 0.951774 0.642469 0.043 Uiso calc 1 . .
C C28 0.4167(3) 0.8992(5) 0.5693(3) 0.0457(19) Uani d 1 . .
H H28A 0.402839 0.857879 0.542684 0.069 Uiso calc 1 . .
H H28B 0.454011 0.882220 0.583404 0.069 Uiso calc 1 . .
H H28C 0.420108 0.952991 0.550674 0.069 Uiso calc 1 . .
C C29 0.3144(3) 0.9306(5) 0.5971(4) 0.058(2) Uani d 1 . .
H H29A 0.315917 0.984838 0.578951 0.086 Uiso calc 1 . .
H H29B 0.288394 0.933056 0.628914 0.086 Uiso calc 1 . .
H H29C 0.300799 0.889035 0.570524 0.086 Uiso calc 1 . .
C C30 0.3325(3) 0.8286(4) 0.7209(3) 0.0330(16) Uani d 1 . .
H H30 0.293211 0.845049 0.709329 0.040 Uiso calc 1 . .
C C31 0.3281(3) 0.7487(5) 0.7547(3) 0.0458(19) Uani d 1 . .
H H31A 0.366266 0.730653 0.765698 0.069 Uiso calc 1 . .
H H31B 0.310159 0.705558 0.732012 0.069 Uiso calc 1 . .
H H31C 0.305098 0.758646 0.788001 0.069 Uiso calc 1 . .
C C32 0.3579(3) 0.8998(5) 0.7557(3) 0.051(2) Uani d 1 . .
H H32A 0.337543 0.903830 0.791199 0.077 Uiso calc 1 . .
H H32B 0.354032 0.951989 0.735303 0.077 Uiso calc 1 . .
H H32C 0.398210 0.888704 0.762806 0.077 Uiso calc 1 . .
Sb Sb1 0.34706(2) 0.68208(3) 0.44208(2) 0.03304(12) Uani d 1 . .
F F1 0.4044(2) 0.7271(3) 0.3981(2) 0.0681(14) Uani d 1 . .
F F2 0.3620(3) 0.5810(3) 0.4107(3) 0.119(3) Uani d 1 . .
F F3 0.2940(2) 0.7045(5) 0.38843(19) 0.099(2) Uani d 1 . .
F F4 0.28965(19) 0.6387(3) 0.48634(19) 0.0688(14) Uani d 1 . .
F F5 0.3330(3) 0.7845(3) 0.4738(3) 0.095(2) Uani d 1 . .
F F6 0.3986(2) 0.6626(5) 0.4985(2) 0.115(3) Uani d 1 . .
Sb Sb2 0.15370(2) 0.80751(3) 0.14915(2) 0.04860(16) Uani d 1 . .
F F7 0.1744(6) 0.8508(6) 0.0840(4) 0.116(3) Uani d 0.711(5) A 1
F F8 0.0865(4) 0.7708(5) 0.1235(5) 0.113(3) Uani d 0.711(5) A 1
F F9 0.1845(4) 0.7047(4) 0.1293(4) 0.089(3) Uani d 0.711(5) A 1
F F10 0.1376(5) 0.7592(5) 0.2189(4) 0.115(3) Uani d 0.711(5) A 1
F F11 0.2224(3) 0.8451(5) 0.1768(4) 0.099(3) Uani d 0.711(5) A 1
F F12 0.1235(3) 0.9068(4) 0.1753(3) 0.0580(19) Uani d 0.711(5) A 1
F F7' 0.0894(7) 0.7609(10) 0.1732(9) 0.082(4) Uani d 0.289(5) A 2
F F8' 0.1563(10) 0.7305(11) 0.0906(8) 0.095(4) Uani d 0.289(5) A 2
F F9' 0.1123(9) 0.8545(12) 0.0867(7) 0.098(4) Uani d 0.289(5) A 2
F F10' 0.2132(8) 0.8578(12) 0.1071(10) 0.094(4) Uani d 0.289(5) A 2
F F11' 0.1990(9) 0.7690(13) 0.1991(8) 0.114(5) Uani d 0.289(5) A 2
F F12' 0.1486(10) 0.8969(11) 0.1936(9) 0.091(4) Uani d 0.289(5) A 2
C C33 0.1687(4) 0.5737(6) 0.2499(4) 0.072(3) Uani d 1 . .
H H33A 0.133730 0.607493 0.246158 0.087 Uiso calc 1 . .
H H33B 0.190008 0.577838 0.214525 0.087 Uiso calc 1 . .
Cl Cl1 0.21006(11) 0.61408(19) 0.30332(10) 0.0835(9) Uani d 1 . .
Cl Cl2 0.14970(13) 0.47124(16) 0.26099(10) 0.0816(8) Uani d 1 . .

loop_
_atom_site_aniso_label
_atom_site_aniso_U_11
_atom_site_aniso_U_22
_atom_site_aniso_U_33
_atom_site_aniso_U_12
_atom_site_aniso_U_13
_atom_site_aniso_U_23
Pd1 0.0225(2) 0.0220(2) 0.0285(2) -0.0019(2) -0.0001(2) 0.0012(2)
Pd2 0.0227(2) 0.0216(2) 0.0262(2) -0.0024(2) 0.0003(2) -0.0004(2)
P1 0.0255(9) 0.0231(9) 0.0385(9) -0.0015(7) 0.0033(8) -0.0045(7)
P2 0.0244(9) 0.0243(8) 0.0318(9) -0.0001(7) 0.0001(7) -0.0035(7)
S1 0.0293(9) 0.0279(9) 0.0279(8) -0.0046(7) 0.0004(7) -0.0035(7)
S2 0.0302(9) 0.0280(9) 0.0329(8) -0.0021(7) -0.0019(7) 0.0081(7)
N1 0.024(3) 0.021(3) 0.029(3) 0.000(2) -0.001(2) 0.000(2)
N2 0.021(3) 0.024(3) 0.028(3) -0.001(2) 0.001(2) -0.001(2)
C1 0.027(4) 0.029(3) 0.038(4) 0.000(3) 0.006(3) 0.000(3)
C2 0.019(3) 0.028(3) 0.034(3) -0.005(3) 0.002(3) 0.000(3)
C3 0.023(3) 0.029(4) 0.034(3) -0.007(3) -0.007(3) 0.001(3)
C4 0.025(4) 0.026(3) 0.031(3) -0.002(3) -0.003(3) -0.005(3)
C5 0.032(4) 0.028(4) 0.047(4) -0.005(3) 0.002(3) -0.010(3)
C6 0.047(5) 0.022(4) 0.070(5) 0.007(3) -0.005(4) -0.010(4)
C7 0.041(5) 0.022(4) 0.062(5) 0.002(3) 0.000(4) 0.009(3)
C8 0.031(4) 0.027(4) 0.041(4) -0.002(3) -0.005(3) -0.004(3)
C9 0.036(4) 0.030(4) 0.039(4) -0.012(3) -0.004(3) 0.011(3)
C10 0.037(4) 0.034(4) 0.037(4) -0.010(3) 0.007(3) 0.005(3)
C11 0.035(4) 0.024(4) 0.071(5) 0.007(3) 0.012(4) 0.001(3)
C12 0.047(5) 0.054(5) 0.077(6) 0.018(4) -0.015(5) 0.015(5)
C13 0.045(5) 0.054(5) 0.103(7) 0.015(4) 0.021(5) -0.009(5)
C14 0.036(4) 0.043(4) 0.036(4) -0.005(4) 0.003(3) -0.011(3)
C15 0.048(5) 0.070(6) 0.045(4) -0.001(5) -0.013(4) -0.009(4)
C16 0.056(5) 0.065(6) 0.044(4) -0.026(5) -0.001(4) -0.013(4)
C17 0.028(4) 0.034(4) 0.038(4) -0.002(3) -0.005(3) -0.003(3)
C18 0.036(4) 0.031(4) 0.027(3) -0.004(3) -0.001(3) 0.000(3)
C19 0.035(4) 0.030(4) 0.037(4) -0.007(3) -0.006(3) -0.005(3)
C20 0.043(4) 0.026(4) 0.037(4) -0.014(3) 0.000(3) -0.004(3)
C21 0.034(4) 0.023(3) 0.035(4) -0.004(3) 0.009(3) 0.005(3)
C22 0.055(5) 0.020(4) 0.041(4) 0.000(3) 0.006(4) 0.003(3)
C23 0.063(6) 0.024(4) 0.047(4) 0.011(4) 0.009(4) 0.008(3)
C24 0.039(4) 0.035(4) 0.040(4) 0.012(3) 0.007(3) 0.014(3)
C25 0.030(4) 0.027(3) 0.028(3) 0.000(3) 0.001(3) 0.006(3)
C26 0.031(4) 0.020(3) 0.026(3) 0.001(3) 0.007(3) 0.003(3)
C27 0.040(4) 0.029(4) 0.038(4) 0.000(3) -0.003(3) 0.001(3)
C28 0.056(5) 0.043(4) 0.038(4) -0.010(4) -0.008(4) 0.011(3)
C29 0.055(5) 0.045(5) 0.073(6) 0.010(4) -0.014(5) 0.016(4)
C30 0.022(3) 0.039(4) 0.038(4) 0.001(3) 0.002(3) -0.006(3)
C31 0.049(5) 0.047(4) 0.042(4) -0.009(4) 0.015(4) 0.000(4)
C32 0.049(5) 0.056(5) 0.049(5) -0.009(4) 0.010(4) -0.023(4)
Sb1 0.0302(2) 0.0269(2) 0.0420(3) 0.0011(2) 0.0001(2) -0.0041(2)
F1 0.057(3) 0.047(3) 0.100(4) -0.007(2) 0.027(3) 0.015(3)
F2 0.129(6) 0.031(3) 0.196(7) -0.014(3) 0.092(5) -0.030(4)
F3 0.061(3) 0.196(7) 0.040(3) 0.004(4) -0.009(3) 0.014(3)
F4 0.046(3) 0.097(4) 0.063(3) 0.002(3) 0.011(2) 0.018(3)
F5 0.121(5) 0.051(3) 0.114(5) -0.002(3) 0.023(4) -0.037(3)
F6 0.054(4) 0.205(8) 0.087(4) 0.011(4) -0.014(3) 0.050(5)
Sb2 0.0383(3) 0.0289(3) 0.0786(4) -0.0006(2) 0.0062(3) -0.0009(3)
F7 0.183(8) 0.084(5) 0.081(5) -0.011(6) 0.015(5) 0.008(4)
F8 0.085(5) 0.063(5) 0.191(7) -0.004(4) -0.046(5) -0.031(5)
F9 0.081(5) 0.038(4) 0.149(7) 0.014(4) 0.048(5) -0.010(4)
F10 0.153(7) 0.080(5) 0.113(5) 0.024(5) 0.052(5) 0.038(4)
F11 0.048(4) 0.097(6) 0.153(6) 0.004(4) -0.011(4) -0.032(5)
F12 0.041(4) 0.028(3) 0.105(5) 0.007(3) -0.011(4) -0.004(3)
F7' 0.077(7) 0.042(7) 0.126(9) -0.007(6) 0.047(7) -0.014(8)
F8' 0.114(9) 0.061(7) 0.110(8) -0.003(7) 0.027(7) -0.020(6)
F9' 0.104(9) 0.094(9) 0.095(8) 0.013(8) -0.024(7) 0.010(7)
F10' 0.066(7) 0.068(8) 0.146(10) -0.008(7) 0.030(7) 0.015(8)
F11' 0.109(9) 0.103(9) 0.130(8) 0.039(8) -0.028(8) 0.030(8)
F12' 0.095(10) 0.058(7) 0.120(9) -0.001(7) -0.005(8) -0.028(7)
C33 0.074(7) 0.075(7) 0.068(6) -0.026(6) -0.003(5) 0.005(5)
Cl1 0.0607(15) 0.122(2) 0.0683(15) -0.0330(16) 0.0194(12) -0.0330(15)
Cl2 0.115(2) 0.0626(15) 0.0675(15) -0.0009(15) -0.0043(15) -0.0104(12)

loop_
_atom_type_symbol
_atom_type_description
_atom_type_scat_dispersion_real
_atom_type_scat_dispersion_imag
_atom_type_scat_source
C C 0.0033 0.0016 'International Tables Vol C Tables 4.2.6.8 and 6.1.1.4'
H H 0.0000 0.0000 'International Tables Vol C Tables 4.2.6.8 and 6.1.1.4'
Cl Cl 0.1484 0.1585 'International Tables Vol C Tables 4.2.6.8 and 6.1.1.4'
F F 0.0171 0.0103 'International Tables Vol C Tables 4.2.6.8 and 6.1.1.4'
N N 0.0061 0.0033 'International Tables Vol C Tables 4.2.6.8 and 6.1.1.4'
P P 0.1023 0.0942 'International Tables Vol C Tables 4.2.6.8 and 6.1.1.4'
Pd Pd -0.9988 1.0072 'International Tables Vol C Tables 4.2.6.8 and 6.1.1.4'
S S 0.1246 0.1234 'International Tables Vol C Tables 4.2.6.8 and 6.1.1.4'
Sb Sb -0.5866 1.5461 'International Tables Vol C Tables 4.2.6.8 and 6.1.1.4'

loop_
_geom_angle_atom_site_label_1
_geom_angle_atom_site_label_2
_geom_angle_atom_site_label_3
_geom_angle_site_symmetry_1
_geom_angle_site_symmetry_3
_geom_angle
_geom_angle_publ_flag
N1 Pd1 P1 . . 83.86(15) y
N1 Pd1 S2 . . 168.93(15) y
P1 Pd1 S2 . . 106.75(6) y
N1 Pd1 S1 . . 86.49(15) y
P1 Pd1 S1 . . 169.03(6) y
S2 Pd1 S1 . . 82.64(6) y
N1 Pd1 Pd2 . . 117.54(14) y
P1 Pd1 Pd2 . . 129.40(5) y
S2 Pd1 Pd2 . . 53.28(4) y
S1 Pd1 Pd2 . . 51.89(4) y
Pd2 S1 Pd1 . . 74.71(5) y
N2 Pd2 P2 . . 85.21(15) y
N2 Pd2 S1 . . 167.55(15) y
P2 Pd2 S1 . . 106.34(6) y
N2 Pd2 S2 . . 86.13(15) y
P2 Pd2 S2 . . 170.20(6) y
S1 Pd2 S2 . . 82.69(6) y
N2 Pd2 Pd1 . . 114.86(14) y
P2 Pd2 Pd1 . . 136.83(5) y
S1 Pd2 Pd1 . . 53.40(4) y
S2 Pd2 Pd1 . . 51.83(4) y
C11 P1 C1 . . 106.9(3) ?
C11 P1 C14 . . 108.9(3) ?
C1 P1 C14 . . 105.4(3) ?
C11 P1 Pd1 . . 119.7(3) ?
C1 P1 Pd1 . . 98.8(2) ?
C14 P1 Pd1 . . 115.3(2) ?
C27 P2 C30 . . 108.7(3) ?
C27 P2 C17 . . 107.7(3) ?
C30 P2 C17 . . 106.1(3) ?
C27 P2 Pd2 . . 121.4(2) ?
C30 P2 Pd2 . . 111.0(2) ?
C17 P2 Pd2 . . 100.6(2) ?
C4 S1 Pd2 . . 117.9(2) ?
C4 S1 Pd1 . . 94.8(2) ?
C25 S2 Pd1 . . 119.8(2) ?
C25 S2 Pd2 . . 95.2(2) ?
Pd1 S2 Pd2 . . 74.88(5) y
C2 N1 C3 . . 120.8(5) ?
C2 N1 Pd1 . . 121.8(4) ?
C3 N1 Pd1 . . 117.3(4) ?
C18 N2 C26 . . 120.4(5) ?
C18 N2 Pd2 . . 121.4(4) ?
C26 N2 Pd2 . . 118.1(4) ?
C2 C1 P1 . . 111.5(4) ?
C2 C1 H1A . . 109.3 ?
P1 C1 H1A . . 109.3 ?
C2 C1 H1B . . 109.3 ?
P1 C1 H1B . . 109.3 ?
H1A C1 H1B . . 108.0 ?
N1 C2 C10 . . 120.9(6) ?
N1 C2 C1 . . 117.1(5) ?
C10 C2 C1 . . 122.0(6) ?
N1 C3 C8 . . 120.2(6) ?
N1 C3 C4 . . 120.2(6) ?
C8 C3 C4 . . 119.6(6) ?
C5 C4 C3 . . 119.2(6) ?
C5 C4 S1 . . 121.4(5) ?
C3 C4 S1 . . 118.9(5) ?
C4 C5 C6 . . 120.8(7) ?
C4 C5 H5 . . 119.6 ?
C6 C5 H5 . . 119.6 ?
C7 C6 C5 . . 121.0(7) ?
C7 C6 H6 . . 119.5 ?
C5 C6 H6 . . 119.5 ?
C6 C7 C8 . . 119.7(7) ?
C6 C7 H7 . . 120.1 ?
C8 C7 H7 . . 120.1 ?
C3 C8 C7 . . 119.6(6) ?
C3 C8 C9 . . 118.1(6) ?
C7 C8 C9 . . 122.3(6) ?
C10 C9 C8 . . 119.8(6) ?
C10 C9 H9 . . 120.1 ?
C8 C9 H9 . . 120.1 ?
C9 C10 C2 . . 120.2(6) ?
C9 C10 H10 . . 119.9 ?
C2 C10 H10 . . 119.9 ?
C13 C11 C12 . . 112.5(7) ?
C13 C11 P1 . . 112.6(6) ?
C12 C11 P1 . . 110.8(5) ?
C13 C11 H11 . . 106.8 ?
C12 C11 H11 . . 106.8 ?
P1 C11 H11 . . 106.8 ?
C11 C12 H12A . . 109.5 ?
C11 C12 H12B . . 109.5 ?
H12A C12 H12B . . 109.5 ?
C11 C12 H12C . . 109.5 ?
H12A C12 H12C . . 109.5 ?
H12B C12 H12C . . 109.5 ?
C11 C13 H13A . . 109.5 ?
C11 C13 H13B . . 109.5 ?
H13A C13 H13B . . 109.5 ?
C11 C13 H13C . . 109.5 ?
H13A C13 H13C . . 109.5 ?
H13B C13 H13C . . 109.5 ?
C15 C14 C16 . . 111.0(6) ?
C15 C14 P1 . . 110.2(5) ?
C16 C14 P1 . . 112.3(5) ?
C15 C14 H14 . . 107.7 ?
C16 C14 H14 . . 107.7 ?
P1 C14 H14 . . 107.7 ?
C14 C15 H15A . . 109.5 ?
C14 C15 H15B . . 109.5 ?
H15A C15 H15B . . 109.5 ?
C14 C15 H15C . . 109.5 ?
H15A C15 H15C . . 109.5 ?
H15B C15 H15C . . 109.5 ?
C14 C16 H16A . . 109.5 ?
C14 C16 H16B . . 109.5 ?
H16A C16 H16B . . 109.5 ?
C14 C16 H16C . . 109.5 ?
H16A C16 H16C . . 109.5 ?
H16B C16 H16C . . 109.5 ?
C18 C17 P2 . . 112.4(4) ?
C18 C17 H17A . . 109.1 ?
P2 C17 H17A . . 109.1 ?
C18 C17 H17B . . 109.1 ?
P2 C17 H17B . . 109.1 ?
H17A C17 H17B . . 107.8 ?
N2 C18 C19 . . 119.9(6) ?
N2 C18 C17 . . 118.0(6) ?
C19 C18 C17 . . 122.0(6) ?
C20 C19 C18 . . 120.4(6) ?
C20 C19 H19 . . 119.8 ?
C18 C19 H19 . . 119.8 ?
C19 C20 C21 . . 121.0(6) ?
C19 C20 H20 . . 119.5 ?
C21 C20 H20 . . 119.5 ?
C26 C21 C22 . . 119.6(6) ?
C26 C21 C20 . . 117.3(6) ?
C22 C21 C20 . . 123.2(6) ?
C23 C22 C21 . . 119.6(7) ?
C23 C22 H22 . . 120.2 ?
C21 C22 H22 . . 120.2 ?
C22 C23 C24 . . 121.0(7) ?
C22 C23 H23 . . 119.5 ?
C24 C23 H23 . . 119.5 ?
C25 C24 C23 . . 121.2(7) ?
C25 C24 H24 . . 119.4 ?
C23 C24 H24 . . 119.4 ?
C24 C25 C26 . . 119.1(6) ?
C24 C25 S2 . . 120.6(5) ?
C26 C25 S2 . . 119.8(5) ?
N2 C26 C21 . . 120.9(6) ?
N2 C26 C25 . . 119.6(6) ?
C21 C26 C25 . . 119.5(6) ?
C28 C27 C29 . . 111.5(6) ?
C28 C27 P2 . . 110.5(5) ?
C29 C27 P2 . . 112.2(5) ?
C28 C27 H27 . . 107.5 ?
C29 C27 H27 . . 107.5 ?
P2 C27 H27 . . 107.5 ?
C27 C28 H28A . . 109.5 ?
C27 C28 H28B . . 109.5 ?
H28A C28 H28B . . 109.5 ?
C27 C28 H28C . . 109.5 ?
H28A C28 H28C . . 109.5 ?
H28B C28 H28C . . 109.5 ?
C27 C29 H29A . . 109.5 ?
C27 C29 H29B . . 109.5 ?
H29A C29 H29B . . 109.5 ?
C27 C29 H29C . . 109.5 ?
H29A C29 H29C . . 109.5 ?
H29B C29 H29C . . 109.5 ?
C31 C30 C32 . . 111.5(6) ?
C31 C30 P2 . . 110.4(5) ?
C32 C30 P2 . . 110.6(5) ?
C31 C30 H30 . . 108.1 ?
C32 C30 H30 . . 108.1 ?
P2 C30 H30 . . 108.1 ?
C30 C31 H31A . . 109.5 ?
C30 C31 H31B . . 109.5 ?
H31A C31 H31B . . 109.5 ?
C30 C31 H31C . . 109.5 ?
H31A C31 H31C . . 109.5 ?
H31B C31 H31C . . 109.5 ?
C30 C32 H32A . . 109.5 ?
C30 C32 H32B . . 109.5 ?
H32A C32 H32B . . 109.5 ?
C30 C32 H32C . . 109.5 ?
H32A C32 H32C . . 109.5 ?
H32B C32 H32C . . 109.5 ?
F3 Sb1 F2 . . 91.0(4) ?
F3 Sb1 F6 . . 177.3(3) ?
F2 Sb1 F6 . . 91.4(4) ?
F3 Sb1 F5 . . 89.5(3) ?
F2 Sb1 F5 . . 179.2(3) ?
F6 Sb1 F5 . . 88.1(3) ?
F3 Sb1 F4 . . 89.0(2) ?
F2 Sb1 F4 . . 92.3(2) ?
F6 Sb1 F4 . . 89.5(2) ?
F5 Sb1 F4 . . 88.3(3) ?
F3 Sb1 F1 . . 90.9(2) ?
F2 Sb1 F1 . . 88.5(2) ?
F6 Sb1 F1 . . 90.5(3) ?
F5 Sb1 F1 . . 90.8(2) ?
F4 Sb1 F1 . . 179.2(2) ?
F11' Sb2 F7' . . 98.4(10) ?
F7 Sb2 F8 . . 93.9(6) ?
F11' Sb2 F12' . . 85.3(10) ?
F7' Sb2 F12' . . 95.1(9) ?
F7 Sb2 F11 . . 87.1(5) ?
F8 Sb2 F11 . . 179.0(5) ?
F7 Sb2 F12 . . 93.6(4) ?
F8 Sb2 F12 . . 93.7(4) ?
F11 Sb2 F12 . . 85.9(3) ?
F7 Sb2 F9 . . 91.0(4) ?
F8 Sb2 F9 . . 87.7(4) ?
F11 Sb2 F9 . . 92.5(4) ?
F12 Sb2 F9 . . 175.0(4) ?
F11' Sb2 F8' . . 105.2(10) ?
F7' Sb2 F8' . . 89.5(8) ?
F12' Sb2 F8' . . 167.8(10) ?
F7 Sb2 F10 . . 175.7(5) ?
F8 Sb2 F10 . . 89.5(5) ?
F11 Sb2 F10 . . 89.5(5) ?
F12 Sb2 F10 . . 88.8(4) ?
F9 Sb2 F10 . . 86.4(4) ?
F11' Sb2 F10' . . 94.0(10) ?
F7' Sb2 F10' . . 166.5(11) ?
F12' Sb2 F10' . . 91.3(10) ?
F8' Sb2 F10' . . 82.0(8) ?
F11' Sb2 F9' . . 171.8(10) ?
F7' Sb2 F9' . . 89.5(9) ?
F12' Sb2 F9' . . 96.4(9) ?
F8' Sb2 F9' . . 72.3(9) ?
F10' Sb2 F9' . . 78.0(9) ?
Cl2 C33 Cl1 . . 112.8(5) ?
Cl2 C33 H33A . . 109.0 ?
Cl1 C33 H33A . . 109.0 ?
Cl2 C33 H33B . . 109.0 ?
Cl1 C33 H33B . . 109.0 ?
H33A C33 H33B . . 107.8 ?

loop_
_geom_bond_atom_site_label_1
_geom_bond_atom_site_label_2
_geom_bond_site_symmetry_2
_geom_bond_distance
_geom_bond_publ_flag
Pd1 N1 . 2.027(5) y
Pd1 P1 . 2.2455(18) y
Pd1 S2 . 2.3149(16) y
Pd1 S1 . 2.3657(17) y
Pd1 Pd2 . 2.8425(7) y
Pd2 N2 . 2.027(5) y
Pd2 P2 . 2.2417(18) y
Pd2 S1 . 2.3184(16) y
Pd2 S2 . 2.3602(17) y
P1 C11 . 1.812(7) ?
P1 C1 . 1.825(6) y
P1 C14 . 1.836(7) ?
P2 C27 . 1.814(7) ?
P2 C30 . 1.822(6) ?
P2 C17 . 1.836(6) y
S1 C4 . 1.784(6) y
S2 C25 . 1.774(7) y
N1 C2 . 1.327(7) ?
N1 C3 . 1.376(8) ?
N2 C18 . 1.360(8) ?
N2 C26 . 1.373(7) ?
C1 C2 . 1.491(9) ?
C1 H1A . 0.9900 ?
C1 H1B . 0.9900 ?
C2 C10 . 1.401(9) ?
C3 C8 . 1.407(9) ?
C3 C4 . 1.433(9) ?
C4 C5 . 1.366(9) ?
C5 C6 . 1.405(10) ?
C5 H5 . 0.9500 ?
C6 C7 . 1.371(10) ?
C6 H6 . 0.9500 ?
C7 C8 . 1.409(9) ?
C7 H7 . 0.9500 ?
C8 C9 . 1.413(9) ?
C9 C10 . 1.359(9) ?
C9 H9 . 0.9500 ?
C10 H10 . 0.9500 ?
C11 C13 . 1.520(10) ?
C11 C12 . 1.549(11) ?
C11 H11 . 1.0000 ?
C12 H12A . 0.9800 ?
C12 H12B . 0.9800 ?
C12 H12C . 0.9800 ?
C13 H13A . 0.9800 ?
C13 H13B . 0.9800 ?
C13 H13C . 0.9800 ?
C14 C15 . 1.522(10) ?
C14 C16 . 1.535(10) ?
C14 H14 . 1.0000 ?
C15 H15A . 0.9800 ?
C15 H15B . 0.9800 ?
C15 H15C . 0.9800 ?
C16 H16A . 0.9800 ?
C16 H16B . 0.9800 ?
C16 H16C . 0.9800 ?
C17 C18 . 1.486(9) ?
C17 H17A . 0.9900 ?
C17 H17B . 0.9900 ?
C18 C19 . 1.401(9) ?
C19 C20 . 1.352(9) ?
C19 H19 . 0.9500 ?
C20 C21 . 1.411(9) ?
C20 H20 . 0.9500 ?
C21 C26 . 1.410(9) ?
C21 C22 . 1.411(9) ?
C22 C23 . 1.355(10) ?
C22 H22 . 0.9500 ?
C23 C24 . 1.395(10) ?
C23 H23 . 0.9500 ?
C24 C25 . 1.366(9) ?
C24 H24 . 0.9500 ?
C25 C26 . 1.414(9) ?
C27 C28 . 1.528(10) ?
C27 C29 . 1.556(10) ?
C27 H27 . 1.0000 ?
C28 H28A . 0.9800 ?
C28 H28B . 0.9800 ?
C28 H28C . 0.9800 ?
C29 H29A . 0.9800 ?
C29 H29B . 0.9800 ?
C29 H29C . 0.9800 ?
C30 C31 . 1.528(9) ?
C30 C32 . 1.543(9) ?
C30 H30 . 1.0000 ?
C31 H31A . 0.9800 ?
C31 H31B . 0.9800 ?
C31 H31C . 0.9800 ?
C32 H32A . 0.9800 ?
C32 H32B . 0.9800 ?
C32 H32C . 0.9800 ?
Sb1 F3 . 1.830(5) ?
Sb1 F2 . 1.832(5) ?
Sb1 F6 . 1.845(5) ?
Sb1 F5 . 1.852(5) ?
Sb1 F4 . 1.856(4) ?
Sb1 F1 . 1.861(4) ?
Sb2 F11' . 1.721(13) ?
Sb2 F7 . 1.783(8) ?
Sb2 F7' . 1.784(13) ?
Sb2 F8 . 1.796(8) ?
Sb2 F12' . 1.800(13) ?
Sb2 F11 . 1.849(7) ?
Sb2 F12 . 1.862(6) ?
Sb2 F9 . 1.874(6) ?
Sb2 F8' . 1.879(14) ?
Sb2 F10 . 1.888(8) ?
Sb2 F10' . 1.907(13) ?
Sb2 F9' . 1.945(13) ?
C33 Cl2 . 1.735(9) ?
C33 Cl1 . 1.738(9) ?
C33 H33A . 0.9900 ?
C33 H33B . 0.9900 ?

loop_
_geom_hbond_atom_site_label_D
_geom_hbond_atom_site_label_H
_geom_hbond_atom_site_label_A
_geom_hbond_site_symmetry_A
_geom_hbond_distance_DH
_geom_hbond_distance_HA
_geom_hbond_distance_DA
_geom_hbond_angle_DHA
_geom_hbond_publ_flag
C1 H1A F3 4_566 0.99 2.34 3.305(9) 166.1 yes
C7 H7 F1 5_676 0.95 2.37 3.229(8) 150.5 yes
C11 H11 F2 5_666 1.00 2.27 3.128(9) 142.8 yes
C17 H17A F11 7_576 0.99 2.41 3.279(10) 146.7 yes
C22 H22 F8 2_565 0.95 2.33 3.190(11) 150.1 yes
C23 H23 F1 5_666 0.95 2.53 3.396(9) 152.2 yes
C27 H27 F12 2_575 1.00 2.43 3.322(10) 147.6 yes
C31 H31C F3 7_576 0.98 2.50 3.399(9) 152.4 yes
C33 H33A F10 . 0.99 2.54 3.172(13) 121.7 yes
C16 H16A Cg1 1_555 0.98 2.93 3.701(8) 136 yes

loop_
_geom_torsion_atom_site_label_1
_geom_torsion_atom_site_label_2
_geom_torsion_atom_site_label_3
_geom_torsion_atom_site_label_4
_geom_torsion_site_symmetry_1
_geom_torsion_site_symmetry_2
_geom_torsion_site_symmetry_3
_geom_torsion_site_symmetry_4
_geom_torsion
_geom_torsion_publ_flag
C11 P1 C1 C2 . . . . -151.4(5) ?
C14 P1 C1 C2 . . . . 92.8(5) ?
Pd1 P1 C1 C2 . . . . -26.6(5) ?
C3 N1 C2 C10 . . . . 1.4(9) ?
Pd1 N1 C2 C10 . . . . 179.4(5) ?
C3 N1 C2 C1 . . . . -179.9(5) ?
Pd1 N1 C2 C1 . . . . -1.8(8) ?
P1 C1 C2 N1 . . . . 21.0(7) ?
P1 C1 C2 C10 . . . . -160.3(5) ?
C2 N1 C3 C8 . . . . 0.3(9) ?
Pd1 N1 C3 C8 . . . . -177.8(5) ?
C2 N1 C3 C4 . . . . -178.9(6) ?
Pd1 N1 C3 C4 . . . . 3.0(7) ?
N1 C3 C4 C5 . . . . -178.2(6) ?
C8 C3 C4 C5 . . . . 2.6(9) ?
N1 C3 C4 S1 . . . . 10.2(8) ?
C8 C3 C4 S1 . . . . -169.0(5) ?
Pd2 S1 C4 C5 . . . . 98.5(5) ?
Pd1 S1 C4 C5 . . . . 173.7(5) ?
Pd2 S1 C4 C3 . . . . -90.1(5) ?
Pd1 S1 C4 C3 . . . . -14.9(5) ?
C3 C4 C5 C6 . . . . 0.0(10) ?
S1 C4 C5 C6 . . . . 171.4(5) ?
C4 C5 C6 C7 . . . . -2.0(11) ?
C5 C6 C7 C8 . . . . 1.4(11) ?
N1 C3 C8 C7 . . . . 177.6(6) ?
C4 C3 C8 C7 . . . . -3.2(10) ?
N1 C3 C8 C9 . . . . -1.8(9) ?
C4 C3 C8 C9 . . . . 177.4(6) ?
C6 C7 C8 C3 . . . . 1.2(11) ?
C6 C7 C8 C9 . . . . -179.4(7) ?
C3 C8 C9 C10 . . . . 1.6(10) ?
C7 C8 C9 C10 . . . . -177.8(7) ?
C8 C9 C10 C2 . . . . 0.0(10) ?
N1 C2 C10 C9 . . . . -1.6(10) ?
C1 C2 C10 C9 . . . . 179.7(6) ?
C1 P1 C11 C13 . . . . -55.3(7) ?
C14 P1 C11 C13 . . . . 58.2(7) ?
Pd1 P1 C11 C13 . . . . -166.2(5) ?
C1 P1 C11 C12 . . . . 71.7(6) ?
C14 P1 C11 C12 . . . . -174.9(5) ?
Pd1 P1 C11 C12 . . . . -39.2(6) ?
C11 P1 C14 C15 . . . . -179.2(5) ?
C1 P1 C14 C15 . . . . -64.7(6) ?
Pd1 P1 C14 C15 . . . . 43.1(6) ?
C11 P1 C14 C16 . . . . 56.5(6) ?
C1 P1 C14 C16 . . . . 170.9(5) ?
Pd1 P1 C14 C16 . . . . -81.3(5) ?
C27 P2 C17 C18 . . . . 143.6(5) ?
C30 P2 C17 C18 . . . . -100.2(5) ?
Pd2 P2 C17 C18 . . . . 15.5(5) ?
C26 N2 C18 C19 . . . . 4.7(9) ?
Pd2 N2 C18 C19 . . . . -176.8(5) ?
C26 N2 C18 C17 . . . . -171.1(5) ?
Pd2 N2 C18 C17 . . . . 7.4(8) ?
P2 C17 C18 N2 . . . . -15.9(8) ?
P2 C17 C18 C19 . . . . 168.4(5) ?
N2 C18 C19 C20 . . . . -2.4(10) ?
C17 C18 C19 C20 . . . . 173.2(6) ?
C18 C19 C20 C21 . . . . -1.5(10) ?
C19 C20 C21 C26 . . . . 3.0(9) ?
C19 C20 C21 C22 . . . . -176.8(7) ?
C26 C21 C22 C23 . . . . -1.9(10) ?
C20 C21 C22 C23 . . . . 177.9(6) ?
C21 C22 C23 C24 . . . . 1.3(10) ?
C22 C23 C24 C25 . . . . 0.6(11) ?
C23 C24 C25 C26 . . . . -1.8(10) ?
C23 C24 C25 S2 . . . . 170.1(5) ?
Pd1 S2 C25 C24 . . . . 101.8(5) ?
Pd2 S2 C25 C24 . . . . 177.4(5) ?
Pd1 S2 C25 C26 . . . . -86.4(5) ?
Pd2 S2 C25 C26 . . . . -10.8(5) ?
C18 N2 C26 C21 . . . . -3.1(8) ?
Pd2 N2 C26 C21 . . . . 178.3(4) ?
C18 N2 C26 C25 . . . . 175.3(5) ?
Pd2 N2 C26 C25 . . . . -3.3(7) ?
C22 C21 C26 N2 . . . . 179.1(6) ?
C20 C21 C26 N2 . . . . -0.7(9) ?
C22 C21 C26 C25 . . . . 0.7(9) ?
C20 C21 C26 C25 . . . . -179.1(6) ?
C24 C25 C26 N2 . . . . -177.3(6) ?
S2 C25 C26 N2 . . . . 10.8(8) ?
C24 C25 C26 C21 . . . . 1.1(9) ?
S2 C25 C26 C21 . . . . -170.8(5) ?
C30 P2 C27 C28 . . . . 171.5(5) ?
C17 P2 C27 C28 . . . . -74.0(6) ?
Pd2 P2 C27 C28 . . . . 40.9(6) ?
C30 P2 C27 C29 . . . . -63.5(6) ?
C17 P2 C27 C29 . . . . 51.0(6) ?
Pd2 P2 C27 C29 . . . . 165.9(4) ?
C27 P2 C30 C31 . . . . 176.8(5) ?
C17 P2 C30 C31 . . . . 61.2(5) ?
Pd2 P2 C30 C31 . . . . -47.2(5) ?
C27 P2 C30 C32 . . . . -59.4(6) ?
C17 P2 C30 C32 . . . . -174.9(5) ?
Pd2 P2 C30 C32 . . . . 76.7(5) ?

_cod_database_fobs_code 2243966
